data_4079903
loop_
_publ_author_name
'\<Simon, Petr'
'Jambor, Roman'
'R\%u\<zi\<cka, Ale\<s'
'Dost\'al, Libor'

_publ_section_title
;
 Oxidative Addition of Diphenyldichalcogenides PhEEPh (E = S, Se, Te) to
 Low-Valent CN- and NCN-Chelated Organoantimony and Organobismuth
 Compounds
;
_journal_issue 1
_journal_name_full Organometallics
_journal_page_first 239
_journal_paper_doi 10.1021/om3010383
_journal_volume 32
_journal_year 2013
_chemical_formula_moiety 'C38 H44 Bi2 Cl4 N2, C H2 Cl2'
_chemical_formula_sum 'C39 H46 Bi2 Cl6 N2'
_chemical_formula_weight 1173.44
_chemical_name_systematic
;
 ?
;
_space_group_crystal_system monoclinic
_space_group_IT_number 14
_space_group_name_Hall '-P 2ybc'
_space_group_name_H-M_alt 'P 1 21/c 1'
_symmetry_space_group_name_Hall '-P 2ybc'
_symmetry_space_group_name_H-M 'P 1 21/c 1'
_atom_sites_solution_hydrogens mixed
_audit_creation_method SHELXL-2012
_cell_angle_alpha 90
_cell_angle_beta 108.194(7)
_cell_angle_gamma 90
_cell_formula_units_Z 4
_cell_length_a 14.0140(12)
_cell_length_b 13.9370(13)
_cell_length_c 23.325(2)
_cell_measurement_reflns_used 66274
_cell_measurement_temperature 150(2)
_cell_measurement_theta_max 27.5
_cell_measurement_theta_min 1
_cell_volume 4327.9(7)
_computing_cell_refinement 'COLLECT and DENZO'
_computing_data_collection 'COLLECT (Hooft, 1998) and DENZO (Otwinowski & Minor, 1997)'
_computing_data_reduction 'COLLECT and DENZO'
_computing_molecular_graphics 'PLATON (Spek, 2003)'
_computing_publication_material 'SHELXL-97 (Sheldrick, 2008)'
_computing_structure_refinement 'SHELXL-2012 (Sheldrick, 2012)'
_computing_structure_solution
;SUPERFLIP (Palatinus & Chapuis, 2007)
Palatinus L., Chapuis G. (2007):  J. Appl. Cryst. 40, 786-790
;
_diffrn_ambient_temperature 150(2)
_diffrn_detector_area_resol_mean 9.091
_diffrn_measured_fraction_theta_full 0.992
_diffrn_measured_fraction_theta_max 0.990
_diffrn_measurement_device_type 'Bruker Nonius KappaCCD area detector'
_diffrn_measurement_method '\f and \w scans to fill the Ewald sphere'
_diffrn_radiation_monochromator graphite
_diffrn_radiation_source 'fine-focus sealed tube'
_diffrn_radiation_type MoK\a
_diffrn_radiation_wavelength 0.71073
_diffrn_reflns_av_R_equivalents 0.0952
_diffrn_reflns_Laue_measured_fraction_full 0.992
_diffrn_reflns_Laue_measured_fraction_max 0.990
_diffrn_reflns_limit_h_max 16
_diffrn_reflns_limit_h_min -17
_diffrn_reflns_limit_k_max 17
_diffrn_reflns_limit_k_min -17
_diffrn_reflns_limit_l_max 29
_diffrn_reflns_limit_l_min -29
_diffrn_reflns_number 62674
_diffrn_reflns_point_group_measured_fraction_full 0.992
_diffrn_reflns_point_group_measured_fraction_max 0.990
_diffrn_reflns_theta_full 25.242
_diffrn_reflns_theta_max 26.369
_diffrn_reflns_theta_min 4.125
_diffrn_standards_number 0
_exptl_absorpt_coefficient_mu 8.520
_exptl_absorpt_correction_T_max 0.521
_exptl_absorpt_correction_T_min 0.159
_exptl_absorpt_correction_type integration
_exptl_absorpt_process_details
;
Gaussian integration (Coppens, 1970)
;
_exptl_crystal_colour yellow
_exptl_crystal_density_diffrn 1.801
_exptl_crystal_description plate
_exptl_crystal_F_000 2248
_exptl_crystal_size_max 0.270
_exptl_crystal_size_mid 0.270
_exptl_crystal_size_min 0.110
_refine_diff_density_max 2.253
_refine_diff_density_min -1.799
_refine_diff_density_rms 0.188
_refine_ls_extinction_method none
_refine_ls_goodness_of_fit_ref 1.142
_refine_ls_hydrogen_treatment constr
_refine_ls_matrix_type full
_refine_ls_number_parameters 459
_refine_ls_number_reflns 8762
_refine_ls_number_restraints 23
_refine_ls_restrained_S_all 1.142
_refine_ls_R_factor_all 0.0691
_refine_ls_R_factor_gt 0.0481
_refine_ls_shift/su_max 0.001
_refine_ls_shift/su_mean 0.000
_refine_ls_structure_factor_coef Fsqd
_refine_ls_weighting_details
;
 w=1/[\s^2^(Fo^2^)+(0.0033P)^2^+54.2650P]
 where P=(Fo^2^+2Fc^2^)/3
;
_refine_ls_weighting_scheme calc
_refine_ls_wR_factor_gt 0.0847
_refine_ls_wR_factor_ref 0.0919
_reflns_Friedel_coverage 0.000
_reflns_number_gt 7020
_reflns_number_total 8762
_reflns_threshold_expression 'I > 2\s(I)'
_cod_data_source_file om3010383_si_002.cif
_cod_data_source_block 5
_cod_database_code 4079903
_shelx_space_group_comment
;
The symmetry employed for this shelxl refinement is uniquely defined
by the following loop, which should always be used as a source of
symmetry information in preference to the above space-group names.
They are only intended as comments.
;
_diffrn_reflns_sigmai/neti 0.0487

loop_
_space_group_symop_operation_xyz
'x, y, z'
'-x, y+1/2, -z+1/2'
'-x, -y, -z'
'x, -y-1/2, z-1/2'

loop_
_atom_site_label
_atom_site_type_symbol
_atom_site_fract_x
_atom_site_fract_y
_atom_site_fract_z
_atom_site_U_iso_or_equiv
_atom_site_adp_type
_atom_site_occupancy
_atom_site_site_symmetry_order
_atom_site_calc_flag
_atom_site_refinement_flags
_atom_site_disorder_assembly
_atom_site_disorder_group
Bi1 Bi 0.74703(2) 0.18068(2) 0.155122(14) 0.02140(8) Uani 1 1 d D . .
Bi2 Bi 0.67268(2) -0.10483(2) 0.173767(14) 0.02209(8) Uani 1 1 d D . .
Cl1 Cl 0.59507(15) 0.09544(15) 0.18212(10) 0.0297(5) Uani 1 1 d D . .
Cl2 Cl 0.85007(15) -0.01054(15) 0.19806(10) 0.0274(4) Uani 1 1 d D . .
Cl3 Cl 0.76280(17) -0.26372(16) 0.18020(11) 0.0368(5) Uani 1 1 d D . .
Cl4 Cl 0.64665(16) 0.33485(15) 0.13241(11) 0.0348(5) Uani 1 1 d D . .
N1 N 0.8985(5) 0.2794(4) 0.1623(3) 0.0187(14) Uani 1 1 d D . .
N2 N 0.5184(5) -0.1809(5) 0.1832(3) 0.0216(14) Uani 1 1 d D . .
C1 C 0.8168(6) 0.2180(6) 0.2517(4) 0.0227(17) Uani 1 1 d D . .
C2 C 0.7869(6) 0.1875(6) 0.2989(4) 0.0282(19) Uani 1 1 d D . .
H2 H 0.7309 0.1455 0.2911 0.034 Uiso 1 1 calc RD . .
C3 C 0.8352(7) 0.2154(6) 0.3579(4) 0.031(2) Uani 1 1 d D . .
H3 H 0.8113 0.1944 0.3897 0.037 Uiso 1 1 calc RD . .
C4 C 0.9191(7) 0.2744(6) 0.3699(4) 0.0284(19) Uani 1 1 d D . .
H4 H 0.9526 0.2942 0.4102 0.034 Uiso 1 1 calc RD . .
C5 C 0.9540(7) 0.3044(6) 0.3239(4) 0.0255(18) Uani 1 1 d D . .
H5 H 1.0121 0.3438 0.3325 0.031 Uiso 1 1 calc RD . .
C6 C 0.9045(6) 0.2772(5) 0.2652(4) 0.0205(17) Uani 1 1 d D . .
C7 C 0.9428(6) 0.3071(6) 0.2161(4) 0.0231(17) Uani 1 1 d D . .
H7 H 1.0004 0.3471 0.2244 0.028 Uiso 1 1 calc RD . .
C8 C 0.9317(6) 0.3059(6) 0.1126(3) 0.0207(17) Uani 1 1 d D . .
C9 C 0.9806(6) 0.2344(6) 0.0890(4) 0.0213(17) Uani 1 1 d D . .
C10 C 1.0092(6) 0.2568(6) 0.0388(4) 0.0240(18) Uani 1 1 d D . .
H10 H 1.0440 0.2106 0.0229 0.029 Uiso 1 1 calc RD . .
C11 C 0.9875(6) 0.3462(6) 0.0115(4) 0.0273(19) Uani 1 1 d D . .
H11 H 1.0059 0.3603 -0.0235 0.033 Uiso 1 1 calc RD . .
C12 C 0.9391(7) 0.4145(6) 0.0353(4) 0.0287(19) Uani 1 1 d D . .
H12 H 0.9241 0.4753 0.0161 0.034 Uiso 1 1 calc RD . .
C13 C 0.9118(6) 0.3964(6) 0.0870(3) 0.0212(16) Uani 1 1 d D . .
C14 C 1.0017(7) 0.1370(6) 0.1189(4) 0.030(2) Uani 1 1 d D . .
H14 H 0.9449 0.1214 0.1348 0.035 Uiso 1 1 calc RD . .
C15 C 1.0082(8) 0.0570(6) 0.0762(5) 0.040(2) Uani 1 1 d D . .
H15A H 0.9449 0.0532 0.0430 0.060 Uiso 1 1 calc RD . .
H15B H 1.0205 -0.0041 0.0981 0.060 Uiso 1 1 calc RD . .
H15C H 1.0635 0.0702 0.0599 0.060 Uiso 1 1 calc RD . .
C16 C 1.0977(9) 0.1400(9) 0.1727(5) 0.055(3) Uani 1 1 d D . .
H16A H 1.1558 0.1477 0.1582 0.083 Uiso 1 1 calc RD . .
H16B H 1.1044 0.0801 0.1956 0.083 Uiso 1 1 calc RD . .
H16C H 1.0946 0.1942 0.1989 0.083 Uiso 1 1 calc RD . .
C17 C 0.8629(6) 0.4745(6) 0.1133(4) 0.0258(18) Uani 1 1 d D . .
H17 H 0.8311 0.4435 0.1415 0.031 Uiso 1 1 calc RD . .
C18 C 0.7805(7) 0.5281(7) 0.0649(5) 0.042(2) Uani 1 1 d D . .
H18A H 0.8111 0.5662 0.0399 0.063 Uiso 1 1 calc RD . .
H18B H 0.7444 0.5708 0.0844 0.063 Uiso 1 1 calc RD . .
H18C H 0.7335 0.4817 0.0395 0.063 Uiso 1 1 calc RD . .
C19 C 0.9406(7) 0.5459(6) 0.1496(4) 0.034(2) Uani 1 1 d D . .
H19A H 0.9911 0.5121 0.1820 0.052 Uiso 1 1 calc RD . .
H19B H 0.9074 0.5945 0.1672 0.052 Uiso 1 1 calc RD . .
H19C H 0.9732 0.5772 0.1231 0.052 Uiso 1 1 calc RD . .
C20 C 0.6916(6) -0.1133(6) 0.2725(4) 0.0224(17) Uani 1 1 d D . .
C21 C 0.7706(7) -0.0808(6) 0.3183(4) 0.032(2) Uani 1 1 d D . .
H21 H 0.8255 -0.0514 0.3094 0.038 Uiso 1 1 calc RD . .
C22 C 0.7728(8) -0.0897(7) 0.3780(4) 0.039(2) Uani 1 1 d D . .
H22 H 0.8286 -0.0655 0.4093 0.046 Uiso 1 1 calc RD . .
C23 C 0.6940(7) -0.1338(7) 0.3921(4) 0.038(2) Uani 1 1 d D . .
H23 H 0.6964 -0.1402 0.4331 0.045 Uiso 1 1 calc RD . .
C24 C 0.6126(7) -0.1680(6) 0.3469(4) 0.031(2) Uani 1 1 d D . .
H24 H 0.5586 -0.1981 0.3564 0.037 Uiso 1 1 calc RD . .
C25 C 0.6104(6) -0.1580(6) 0.2866(4) 0.0253(18) Uani 1 1 d D . .
C26 C 0.5213(6) -0.1885(6) 0.2383(4) 0.0239(18) Uani 1 1 d D . .
H26 H 0.4653 -0.2140 0.2479 0.029 Uiso 1 1 calc RD . .
C27 C 0.4285(6) -0.1953(6) 0.1337(4) 0.0250(18) Uani 1 1 d D . .
C28 C 0.4209(7) -0.2781(7) 0.0981(4) 0.033(2) Uani 1 1 d D . .
C29 C 0.3378(7) -0.2836(8) 0.0459(4) 0.040(2) Uani 1 1 d D . .
H29 H 0.3297 -0.3390 0.0210 0.048 Uiso 1 1 calc RD . .
C30 C 0.2681(7) -0.2121(8) 0.0294(4) 0.040(2) Uani 1 1 d D . .
H30 H 0.2145 -0.2172 -0.0073 0.048 Uiso 1 1 calc RD . .
C31 C 0.2749(7) -0.1322(7) 0.0657(4) 0.034(2) Uani 1 1 d D . .
H31 H 0.2239 -0.0845 0.0546 0.041 Uiso 1 1 calc RD . .
C32 C 0.3565(6) -0.1209(6) 0.1188(4) 0.0259(18) Uani 1 1 d D . .
C33 C 0.4962(7) -0.3583(6) 0.1182(5) 0.035(2) Uani 1 1 d D . .
H33 H 0.5640 -0.3284 0.1353 0.042 Uiso 1 1 calc RD . .
C34 C 0.4768(9) -0.4190(7) 0.1681(5) 0.047(3) Uani 1 1 d D . .
H34A H 0.4878 -0.3797 0.2045 0.070 Uiso 1 1 calc RD . .
H34B H 0.5230 -0.4738 0.1772 0.070 Uiso 1 1 calc RD . .
H34C H 0.4074 -0.4423 0.1547 0.070 Uiso 1 1 calc RD . .
C35 C 0.5000(8) -0.4245(8) 0.0657(6) 0.052(3) Uani 1 1 d D . .
H35A H 0.4433 -0.4693 0.0560 0.078 Uiso 1 1 d RD . .
H35B H 0.5632 -0.4606 0.0776 0.078 Uiso 1 1 d RD . .
H35C H 0.4961 -0.3852 0.0302 0.078 Uiso 1 1 d RD . .
C36 C 0.3621(6) -0.0349(6) 0.1586(4) 0.0265(18) Uani 1 1 d D . .
H36 H 0.4336 -0.0286 0.1846 0.032 Uiso 1 1 calc RD . .
C37 C 0.2984(7) -0.0492(7) 0.2008(4) 0.037(2) Uani 1 1 d D . .
H37A H 0.2281 -0.0596 0.1768 0.055 Uiso 1 1 calc RD . .
H37B H 0.3033 0.0080 0.2260 0.055 Uiso 1 1 calc RD . .
H37C H 0.3231 -0.1052 0.2266 0.055 Uiso 1 1 calc RD . .
C38 C 0.3336(7) 0.0591(7) 0.1233(5) 0.040(2) Uani 1 1 d D . .
H38A H 0.3749 0.0673 0.0966 0.060 Uiso 1 1 calc RD . .
H38B H 0.3451 0.1130 0.1516 0.060 Uiso 1 1 calc RD . .
H38C H 0.2625 0.0571 0.0991 0.060 Uiso 1 1 calc RD . .
Cl5 Cl 0.8062(6) -0.1045(6) 0.0437(3) 0.122(2) Uani 0.709(5) 1 d PDU A 1
Cl6 Cl 0.6294(6) -0.2160(5) 0.0107(3) 0.116(2) Uani 0.709(5) 1 d PDU A 1
C39 C 0.7615(6) -0.2236(7) 0.0221(13) 0.125(6) Uani 0.709(5) 1 d PDU A 1
H39A H 0.7938 -0.2702 0.0544 0.150 Uiso 0.709(5) 1 calc PRD A 1
H39B H 0.7749 -0.2431 -0.0154 0.150 Uiso 0.709(5) 1 calc PRD A 1
Cl7 Cl 0.6480(10) -0.1123(12) 0.0269(8) 0.116(2) Uani 0.291(5) 1 d PDU A 2
Cl8 Cl 0.4654(9) -0.0099(12) -0.0029(9) 0.122(2) Uani 0.291(5) 1 d PDU A 2
C40 C 0.5147(10) -0.1286(12) -0.002(3) 0.125(6) Uani 0.291(5) 1 d PDU A 2
H40A H 0.4947 -0.1566 -0.0427 0.150 Uiso 0.291(5) 1 calc PRD A 2
H40B H 0.4910 -0.1711 0.0251 0.150 Uiso 0.291(5) 1 calc PRD A 2

loop_
_atom_site_aniso_label
_atom_site_aniso_U_11
_atom_site_aniso_U_22
_atom_site_aniso_U_33
_atom_site_aniso_U_23
_atom_site_aniso_U_13
_atom_site_aniso_U_12
Bi1 0.02053(15) 0.02274(16) 0.02157(16) -0.00111(13) 0.00750(11) -0.00202(12)
Bi2 0.02162(15) 0.02225(16) 0.02059(16) -0.00194(13) 0.00398(11) -0.00118(12)
Cl1 0.0220(10) 0.0269(11) 0.0419(13) 0.0008(10) 0.0123(9) -0.0036(8)
Cl2 0.0202(10) 0.0282(11) 0.0340(12) -0.0024(9) 0.0090(8) -0.0015(8)
Cl3 0.0352(12) 0.0277(12) 0.0449(14) -0.0094(10) 0.0089(10) 0.0076(9)
Cl4 0.0263(11) 0.0271(12) 0.0509(14) 0.0072(10) 0.0119(10) 0.0050(8)
N1 0.017(3) 0.020(3) 0.022(4) 0.005(3) 0.009(3) 0.005(3)
N2 0.022(3) 0.017(3) 0.024(4) 0.001(3) 0.004(3) 0.001(3)
C1 0.023(4) 0.021(4) 0.023(4) 0.000(3) 0.006(3) 0.010(3)
C2 0.027(4) 0.029(5) 0.028(5) 0.004(4) 0.008(4) -0.001(4)
C3 0.047(6) 0.025(5) 0.027(5) 0.006(4) 0.021(4) 0.004(4)
C4 0.049(6) 0.024(4) 0.010(4) -0.001(3) 0.006(4) 0.002(4)
C5 0.036(5) 0.022(4) 0.018(4) 0.002(3) 0.007(3) 0.004(4)
C6 0.022(4) 0.017(4) 0.024(4) 0.001(3) 0.010(3) 0.001(3)
C7 0.019(4) 0.026(4) 0.022(4) 0.002(3) 0.003(3) 0.006(3)
C8 0.020(4) 0.027(4) 0.017(4) 0.002(3) 0.008(3) -0.005(3)
C9 0.019(4) 0.027(4) 0.019(4) 0.002(3) 0.009(3) 0.000(3)
C10 0.019(4) 0.031(5) 0.023(4) -0.002(4) 0.008(3) -0.004(3)
C11 0.028(5) 0.036(5) 0.022(4) -0.005(4) 0.014(4) -0.009(4)
C12 0.038(5) 0.024(5) 0.024(5) 0.001(4) 0.010(4) -0.005(4)
C13 0.021(4) 0.022(4) 0.018(4) 0.003(3) 0.004(3) -0.006(3)
C14 0.031(5) 0.030(5) 0.031(5) 0.006(4) 0.016(4) 0.010(4)
C15 0.057(7) 0.022(5) 0.047(6) 0.003(4) 0.023(5) 0.011(4)
C16 0.066(8) 0.064(8) 0.028(6) -0.002(5) 0.002(5) 0.037(6)
C17 0.031(5) 0.022(4) 0.027(5) 0.004(4) 0.014(4) 0.001(3)
C18 0.041(6) 0.036(5) 0.040(6) -0.009(5) 0.000(4) 0.015(4)
C19 0.039(5) 0.027(5) 0.037(5) -0.008(4) 0.010(4) 0.003(4)
C20 0.020(4) 0.018(4) 0.025(4) -0.003(3) 0.000(3) 0.004(3)
C21 0.031(5) 0.032(5) 0.027(5) 0.001(4) 0.003(4) -0.002(4)
C22 0.046(6) 0.043(6) 0.016(4) 0.001(4) -0.007(4) -0.001(5)
C23 0.046(6) 0.041(6) 0.024(5) 0.000(4) 0.007(4) -0.002(4)
C24 0.039(5) 0.031(5) 0.023(5) 0.000(4) 0.010(4) 0.000(4)
C25 0.029(5) 0.018(4) 0.026(5) 0.004(3) 0.004(4) 0.005(3)
C26 0.022(4) 0.018(4) 0.028(5) -0.003(4) 0.003(3) -0.003(3)
C27 0.022(4) 0.028(5) 0.024(4) -0.002(4) 0.006(3) -0.012(3)
C28 0.029(5) 0.040(5) 0.031(5) -0.015(4) 0.012(4) -0.011(4)
C29 0.028(5) 0.055(6) 0.033(5) -0.018(5) 0.006(4) -0.013(4)
C30 0.028(5) 0.058(7) 0.027(5) 0.001(5) -0.004(4) -0.003(4)
C31 0.024(5) 0.045(6) 0.024(5) 0.002(4) -0.003(4) -0.002(4)
C32 0.021(4) 0.031(5) 0.024(4) 0.003(4) 0.004(3) -0.007(3)
C33 0.031(5) 0.026(5) 0.046(6) -0.011(4) 0.009(4) -0.006(4)
C34 0.057(7) 0.035(6) 0.048(7) -0.002(5) 0.015(5) 0.004(5)
C35 0.047(6) 0.044(6) 0.067(8) -0.025(6) 0.019(6) 0.004(5)
C36 0.021(4) 0.024(4) 0.030(5) -0.001(4) 0.002(3) -0.004(3)
C37 0.046(6) 0.027(5) 0.034(5) -0.002(4) 0.009(4) -0.003(4)
C38 0.028(5) 0.031(5) 0.062(7) 0.009(5) 0.017(5) 0.001(4)
Cl5 0.122(5) 0.155(6) 0.079(4) -0.008(4) 0.017(4) -0.014(4)
Cl6 0.150(5) 0.105(5) 0.098(5) -0.002(4) 0.046(4) -0.011(4)
C39 0.136(7) 0.133(7) 0.114(9) 0.014(7) 0.049(6) -0.009(6)
Cl7 0.150(5) 0.105(5) 0.098(5) -0.002(4) 0.046(4) -0.011(4)
Cl8 0.122(5) 0.155(6) 0.079(4) -0.008(4) 0.017(4) -0.014(4)
C40 0.136(7) 0.133(7) 0.114(9) 0.014(7) 0.049(6) -0.009(6)

loop_
_atom_type_symbol
_atom_type_description
_atom_type_scat_dispersion_real
_atom_type_scat_dispersion_imag
_atom_type_scat_source
C C 0.0033 0.0016 'International Tables Vol C Tables 4.2.6.8 and 6.1.1.4'
H H 0.0000 0.0000 'International Tables Vol C Tables 4.2.6.8 and 6.1.1.4'
N N 0.0061 0.0033 'International Tables Vol C Tables 4.2.6.8 and 6.1.1.4'
Cl Cl 0.1484 0.1585 'International Tables Vol C Tables 4.2.6.8 and 6.1.1.4'
Bi Bi -4.1077 10.2566 'International Tables Vol C Tables 4.2.6.8 and 6.1.1.4'

loop_
_exptl_crystal_face_index_h
_exptl_crystal_face_index_k
_exptl_crystal_face_index_l
_exptl_crystal_face_perp_dist
0 -1 0 0.121
0 1 0 0.160
1 0 0 0.047
-1 0 0 0.098
0 0 1 0.030
0 0 -1 0.057
-1 -1 0 0.126
1 -1 0 0.061
1 1 0 0.100
-1 1 0 0.123

loop_
_geom_angle_atom_site_label_1
_geom_angle_atom_site_label_2
_geom_angle_atom_site_label_3
_geom_angle
_geom_angle_site_symmetry_1
_geom_angle_site_symmetry_3
C1 Bi1 N1 72.9(3) . .
C1 Bi1 Cl4 93.1(2) . .
N1 Bi1 Cl4 87.22(15) . .
C1 Bi1 Cl1 89.8(2) . .
N1 Bi1 Cl1 162.19(16) . .
Cl4 Bi1 Cl1 89.72(7) . .
C1 Bi1 Cl2 81.8(2) . .
N1 Bi1 Cl2 98.88(14) . .
Cl4 Bi1 Cl2 170.45(7) . .
Cl1 Bi1 Cl2 82.23(6) . .
C20 Bi2 N2 73.3(3) . .
C20 Bi2 Cl3 89.8(2) . .
N2 Bi2 Cl3 93.07(16) . .
C20 Bi2 Cl2 90.3(2) . .
N2 Bi2 Cl2 163.19(16) . .
Cl3 Bi2 Cl2 90.21(7) . .
C20 Bi2 Cl1 84.9(2) . .
N2 Bi2 Cl1 92.74(15) . .
Cl3 Bi2 Cl1 170.70(7) . .
Cl2 Bi2 Cl1 82.18(6) . .
Bi1 Cl1 Bi2 93.78(6) . .
Bi2 Cl2 Bi1 92.62(6) . .
C7 N1 C8 122.7(7) . .
C7 N1 Bi1 112.2(5) . .
C8 N1 Bi1 125.1(5) . .
C26 N2 C27 122.8(7) . .
C26 N2 Bi2 111.7(5) . .
C27 N2 Bi2 124.2(5) . .
C2 C1 C6 117.5(8) . .
C2 C1 Bi1 126.7(6) . .
C6 C1 Bi1 115.7(6) . .
C1 C2 C3 122.4(8) . .
C1 C2 H2 118.8 . .
C3 C2 H2 118.8 . .
C2 C3 C4 119.2(8) . .
C2 C3 H3 120.4 . .
C4 C3 H3 120.4 . .
C5 C4 C3 120.4(8) . .
C5 C4 H4 119.8 . .
C3 C4 H4 119.8 . .
C4 C5 C6 120.0(8) . .
C4 C5 H5 120.0 . .
C6 C5 H5 120.0 . .
C5 C6 C1 120.5(8) . .
C5 C6 C7 120.2(7) . .
C1 C6 C7 119.3(7) . .
N1 C7 C6 119.8(7) . .
N1 C7 H7 120.1 . .
C6 C7 H7 120.1 . .
C13 C8 C9 122.1(7) . .
C13 C8 N1 120.8(7) . .
C9 C8 N1 117.0(7) . .
C10 C9 C8 118.2(7) . .
C10 C9 C14 121.7(7) . .
C8 C9 C14 120.1(7) . .
C9 C10 C11 120.6(8) . .
C9 C10 H10 119.7 . .
C11 C10 H10 119.7 . .
C12 C11 C10 119.9(8) . .
C12 C11 H11 120.0 . .
C10 C11 H11 120.0 . .
C11 C12 C13 121.6(8) . .
C11 C12 H12 119.2 . .
C13 C12 H12 119.2 . .
C8 C13 C12 117.6(8) . .
C8 C13 C17 122.4(7) . .
C12 C13 C17 120.0(7) . .
C9 C14 C15 113.5(7) . .
C9 C14 C16 110.5(8) . .
C15 C14 C16 110.0(8) . .
C9 C14 H14 107.5 . .
C15 C14 H14 107.5 . .
C16 C14 H14 107.5 . .
C14 C15 H15A 109.5 . .
C14 C15 H15B 109.5 . .
H15A C15 H15B 109.5 . .
C14 C15 H15C 109.5 . .
H15A C15 H15C 109.5 . .
H15B C15 H15C 109.5 . .
C14 C16 H16A 109.5 . .
C14 C16 H16B 109.5 . .
H16A C16 H16B 109.5 . .
C14 C16 H16C 109.5 . .
H16A C16 H16C 109.5 . .
H16B C16 H16C 109.5 . .
C13 C17 C19 111.1(7) . .
C13 C17 C18 112.5(7) . .
C19 C17 C18 109.5(7) . .
C13 C17 H17 107.8 . .
C19 C17 H17 107.8 . .
C18 C17 H17 107.8 . .
C17 C18 H18A 109.5 . .
C17 C18 H18B 109.5 . .
H18A C18 H18B 109.5 . .
C17 C18 H18C 109.5 . .
H18A C18 H18C 109.5 . .
H18B C18 H18C 109.5 . .
C17 C19 H19A 109.5 . .
C17 C19 H19B 109.5 . .
H19A C19 H19B 109.5 . .
C17 C19 H19C 109.5 . .
H19A C19 H19C 109.5 . .
H19B C19 H19C 109.5 . .
C21 C20 C25 118.6(8) . .
C21 C20 Bi2 126.8(7) . .
C25 C20 Bi2 114.6(5) . .
C20 C21 C22 121.2(9) . .
C20 C21 H21 119.4 . .
C22 C21 H21 119.4 . .
C21 C22 C23 120.4(9) . .
C21 C22 H22 119.8 . .
C23 C22 H22 119.8 . .
C24 C23 C22 120.1(9) . .
C24 C23 H23 119.9 . .
C22 C23 H23 119.9 . .
C23 C24 C25 119.2(9) . .
C23 C24 H24 120.4 . .
C25 C24 H24 120.4 . .
C24 C25 C20 120.4(8) . .
C24 C25 C26 119.4(8) . .
C20 C25 C26 120.1(8) . .
N2 C26 C25 120.2(8) . .
N2 C26 H26 119.9 . .
C25 C26 H26 119.9 . .
C28 C27 C32 122.7(8) . .
C28 C27 N2 118.5(8) . .
C32 C27 N2 118.4(7) . .
C29 C28 C27 116.6(9) . .
C29 C28 C33 122.8(8) . .
C27 C28 C33 120.5(8) . .
C30 C29 C28 122.2(9) . .
C30 C29 H29 118.9 . .
C28 C29 H29 118.9 . .
C29 C30 C31 120.6(8) . .
C29 C30 H30 119.7 . .
C31 C30 H30 119.7 . .
C30 C31 C32 120.6(9) . .
C30 C31 H31 119.7 . .
C32 C31 H31 119.7 . .
C31 C32 C27 117.2(8) . .
C31 C32 C36 120.3(8) . .
C27 C32 C36 122.5(7) . .
C28 C33 C34 112.0(8) . .
C28 C33 C35 112.8(8) . .
C34 C33 C35 109.4(8) . .
C28 C33 H33 107.5 . .
C34 C33 H33 107.5 . .
C35 C33 H33 107.5 . .
C33 C34 H34A 109.5 . .
C33 C34 H34B 109.5 . .
H34A C34 H34B 109.5 . .
C33 C34 H34C 109.5 . .
H34A C34 H34C 109.5 . .
H34B C34 H34C 109.5 . .
C33 C35 H35A 109.7 . .
C33 C35 H35B 109.4 . .
H35A C35 H35B 109.5 . .
C33 C35 H35C 109.3 . .
H35A C35 H35C 109.5 . .
H35B C35 H35C 109.5 . .
C32 C36 C38 113.3(8) . .
C32 C36 C37 111.4(7) . .
C38 C36 C37 110.4(7) . .
C32 C36 H36 107.2 . .
C38 C36 H36 107.2 . .
C37 C36 H36 107.2 . .
C36 C37 H37A 109.5 . .
C36 C37 H37B 109.5 . .
H37A C37 H37B 109.5 . .
C36 C37 H37C 109.5 . .
H37A C37 H37C 109.5 . .
H37B C37 H37C 109.5 . .
C36 C38 H38A 109.5 . .
C36 C38 H38B 109.5 . .
H38A C38 H38B 109.5 . .
C36 C38 H38C 109.5 . .
H38A C38 H38C 109.5 . .
H38B C38 H38C 109.5 . .
Cl5 C39 Cl6 104.0(5) . .
Cl5 C39 H39A 111.0 . .
Cl6 C39 H39A 111.0 . .
Cl5 C39 H39B 111.0 . .
Cl6 C39 H39B 111.0 . .
H39A C39 H39B 109.0 . .
C40 Cl7 Cl8 55.7(8) . 3_655
Cl8 Cl8 C40 84.1(17) 3_655 .
Cl8 Cl8 C40 66.0(16) 3_655 3_655
C40 Cl8 C40 150.1(8) . 3_655
Cl8 Cl8 Cl7 114(2) 3_655 3_655
C40 Cl8 Cl7 158.7(10) . 3_655
C40 Cl8 Cl7 49.4(6) 3_655 3_655
Cl8 C40 Cl7 104.0(5) . .
Cl8 C40 Cl8 29.9(8) . 3_655
Cl7 C40 Cl8 74.9(8) . 3_655
Cl8 C40 H40A 111.0 . .
Cl7 C40 H40A 111.0 . .
Cl8 C40 H40A 115.8 3_655 .
Cl8 C40 H40B 111.0 . .
Cl7 C40 H40B 111.0 . .
Cl8 C40 H40B 128.9 3_655 .
H40A C40 H40B 109.0 . .

loop_
_geom_bond_atom_site_label_1
_geom_bond_atom_site_label_2
_geom_bond_distance
_geom_bond_site_symmetry_2
Bi1 C1 2.219(8) .
Bi1 N1 2.491(6) .
Bi1 Cl4 2.532(2) .
Bi1 Cl1 2.680(2) .
Bi1 Cl2 3.048(2) .
Bi2 C20 2.237(8) .
Bi2 N2 2.478(6) .
Bi2 Cl3 2.530(2) .
Bi2 Cl2 2.711(2) .
Bi2 Cl1 3.024(2) .
N1 C7 1.273(10) .
N1 C8 1.427(10) .
N2 C26 1.279(11) .
N2 C27 1.433(10) .
C1 C2 1.363(12) .
C1 C6 1.431(11) .
C2 C3 1.385(12) .
C2 H2 0.9500 .
C3 C4 1.391(12) .
C3 H3 0.9500 .
C4 C5 1.376(12) .
C4 H4 0.9500 .
C5 C6 1.382(11) .
C5 H5 0.9500 .
C6 C7 1.468(11) .
C7 H7 0.9500 .
C8 C13 1.386(11) .
C8 C9 1.415(11) .
C9 C10 1.387(11) .
C9 C14 1.513(11) .
C10 C11 1.389(12) .
C10 H10 0.9500 .
C11 C12 1.383(12) .
C11 H11 0.9500 .
C12 C13 1.398(11) .
C12 H12 0.9500 .
C13 C17 1.514(11) .
C14 C15 1.517(12) .
C14 C16 1.527(13) .
C14 H14 1.0000 .
C15 H15A 0.9800 .
C15 H15B 0.9800 .
C15 H15C 0.9800 .
C16 H16A 0.9800 .
C16 H16B 0.9800 .
C16 H16C 0.9800 .
C17 C19 1.522(12) .
C17 C18 1.534(12) .
C17 H17 1.0000 .
C18 H18A 0.9800 .
C18 H18B 0.9800 .
C18 H18C 0.9800 .
C19 H19A 0.9800 .
C19 H19B 0.9800 .
C19 H19C 0.9800 .
C20 C21 1.355(11) .
C20 C25 1.423(12) .
C21 C22 1.388(13) .
C21 H21 0.9500 .
C22 C23 1.391(14) .
C22 H22 0.9500 .
C23 C24 1.374(13) .
C23 H23 0.9500 .
C24 C25 1.404(12) .
C24 H24 0.9500 .
C25 C26 1.459(11) .
C26 H26 0.9500 .
C27 C28 1.406(12) .
C27 C32 1.413(12) .
C28 C29 1.399(12) .
C28 C33 1.509(13) .
C29 C30 1.363(14) .
C29 H29 0.9500 .
C30 C31 1.383(14) .
C30 H30 0.9500 .
C31 C32 1.408(11) .
C31 H31 0.9500 .
C32 C36 1.504(12) .
C33 C34 1.529(14) .
C33 C35 1.547(13) .
C33 H33 1.0000 .
C34 H34A 0.9800 .
C34 H34B 0.9800 .
C34 H34C 0.9800 .
C35 H35A 0.9800 .
C35 H35B 0.9800 .
C35 H35C 0.9800 .
C36 C38 1.532(12) .
C36 C37 1.535(13) .
C36 H36 1.0000 .
C37 H37A 0.9800 .
C37 H37B 0.9800 .
C37 H37C 0.9800 .
C38 H38A 0.9800 .
C38 H38B 0.9800 .
C38 H38C 0.9800 .
Cl5 C39 1.7895(10) .
Cl6 C39 1.7898(10) .
C39 H39A 0.9900 .
C39 H39B 0.9900 .
Cl7 C40 1.7900(11) .
Cl7 Cl8 2.28(2) 3_655
Cl8 Cl8 0.98(3) 3_655
Cl8 C40 1.7900(10) .
Cl8 C40 1.95(3) 3_655
Cl8 Cl7 2.28(2) 3_655
C40 Cl8 1.95(3) 3_655
C40 H40A 0.9900 .
C40 H40B 0.9900 .

loop_
_geom_torsion_atom_site_label_1
_geom_torsion_atom_site_label_2
_geom_torsion_atom_site_label_3
_geom_torsion_atom_site_label_4
_geom_torsion
_geom_torsion_site_symmetry_1
_geom_torsion_site_symmetry_4
C6 C1 C2 C3 3.1(12) . .
Bi1 C1 C2 C3 -179.6(6) . .
C1 C2 C3 C4 -1.9(13) . .
C2 C3 C4 C5 -0.3(13) . .
C3 C4 C5 C6 1.2(13) . .
C4 C5 C6 C1 0.1(12) . .
C4 C5 C6 C7 -178.5(7) . .
C2 C1 C6 C5 -2.2(11) . .
Bi1 C1 C6 C5 -179.8(6) . .
C2 C1 C6 C7 176.4(7) . .
Bi1 C1 C6 C7 -1.1(9) . .
C8 N1 C7 C6 179.9(7) . .
Bi1 N1 C7 C6 2.0(9) . .
C5 C6 C7 N1 177.9(7) . .
C1 C6 C7 N1 -0.8(11) . .
C7 N1 C8 C13 -77.3(10) . .
Bi1 N1 C8 C13 100.3(8) . .
C7 N1 C8 C9 105.9(9) . .
Bi1 N1 C8 C9 -76.4(8) . .
C13 C8 C9 C10 0.2(12) . .
N1 C8 C9 C10 176.9(7) . .
C13 C8 C9 C14 179.3(7) . .
N1 C8 C9 C14 -4.0(11) . .
C8 C9 C10 C11 -2.0(12) . .
C14 C9 C10 C11 178.9(8) . .
C9 C10 C11 C12 1.6(12) . .
C10 C11 C12 C13 0.6(13) . .
C9 C8 C13 C12 1.9(12) . .
N1 C8 C13 C12 -174.7(7) . .
C9 C8 C13 C17 -177.7(7) . .
N1 C8 C13 C17 5.7(11) . .
C11 C12 C13 C8 -2.3(12) . .
C11 C12 C13 C17 177.4(8) . .
C10 C9 C14 C15 -27.5(12) . .
C8 C9 C14 C15 153.4(8) . .
C10 C9 C14 C16 96.5(10) . .
C8 C9 C14 C16 -82.6(10) . .
C8 C13 C17 C19 101.0(9) . .
C12 C13 C17 C19 -78.6(10) . .
C8 C13 C17 C18 -135.8(8) . .
C12 C13 C17 C18 44.6(11) . .
C25 C20 C21 C22 -0.6(13) . .
Bi2 C20 C21 C22 179.4(7) . .
C20 C21 C22 C23 1.0(15) . .
C21 C22 C23 C24 -0.7(15) . .
C22 C23 C24 C25 0.1(14) . .
C23 C24 C25 C20 0.3(13) . .
C23 C24 C25 C26 -175.9(8) . .
C21 C20 C25 C24 0.0(12) . .
Bi2 C20 C25 C24 180.0(6) . .
C21 C20 C25 C26 176.2(8) . .
Bi2 C20 C25 C26 -3.8(9) . .
C27 N2 C26 C25 -170.1(7) . .
Bi2 N2 C26 C25 -2.7(9) . .
C24 C25 C26 N2 -179.2(8) . .
C20 C25 C26 N2 4.6(12) . .
C26 N2 C27 C28 -109.0(9) . .
Bi2 N2 C27 C28 85.1(8) . .
C26 N2 C27 C32 78.0(10) . .
Bi2 N2 C27 C32 -87.8(8) . .
C32 C27 C28 C29 0.5(13) . .
N2 C27 C28 C29 -172.1(8) . .
C32 C27 C28 C33 -175.9(8) . .
N2 C27 C28 C33 11.5(12) . .
C27 C28 C29 C30 1.0(14) . .
C33 C28 C29 C30 177.3(9) . .
C28 C29 C30 C31 -2.8(16) . .
C29 C30 C31 C32 3.2(15) . .
C30 C31 C32 C27 -1.7(13) . .
C30 C31 C32 C36 -178.7(9) . .
C28 C27 C32 C31 -0.1(12) . .
N2 C27 C32 C31 172.5(8) . .
C28 C27 C32 C36 176.8(8) . .
N2 C27 C32 C36 -10.6(12) . .
C29 C28 C33 C34 -99.8(11) . .
C27 C28 C33 C34 76.4(11) . .
C29 C28 C33 C35 24.1(13) . .
C27 C28 C33 C35 -159.7(9) . .
C31 C32 C36 C38 -43.0(11) . .
C27 C32 C36 C38 140.1(8) . .
C31 C32 C36 C37 82.2(10) . .
C27 C32 C36 C37 -94.7(9) . .
Cl8 Cl8 C40 Cl7 14(4) 3_655 .
C40 Cl8 C40 Cl7 14(4) 3_655 .
Cl7 Cl8 C40 Cl7 164(4) 3_655 .
C40 Cl8 C40 Cl8 0.000(3) 3_655 3_655
Cl7 Cl8 C40 Cl8 150(8) 3_655 3_655
Cl8 Cl7 C40 Cl8 -7.0(19) 3_655 .
